data_2233793
loop_
_publ_author_name
'Kunnath, Roji J.'
'Sithambaresan, M.'
'Kurup, M. R. Prathapachandra'
'Natarajan, Aiswarya'
'Aravindakshan, A. Ambili'

_publ_section_title
;
 Bis{\m-2-[bis(pyridin-2-yl)methylidene]hydrazinecarbothioamidato}bis[bromidocopper(II)]
 methanol disolvate
;
_journal_coeditor_code FJ2511
_journal_issue 3
_journal_name_full 'Acta Crystallographica Section E'
_journal_page_first m346
_journal_page_last m347
_journal_paper_doi 10.1107/S1600536812005934
_journal_volume 68
_journal_year 2012
_chemical_formula_iupac '[Cu2 Br2 (C12 H10 N5 S)2], 2C H4 O'
_chemical_formula_moiety 'C24 H20 Br2 Cu2 N10 S2, 2(C H4 O)'
_chemical_formula_sum 'C26 H28 Br2 Cu2 N10 O2 S2'
_chemical_formula_weight 863.62
_chemical_name_systematic
;
Bis{\m-2-[bis(pyridin-2-
yl)methylidene]hydrazinecarbothioamidato}bis[bromidocopper(II)] methanol
disolvate
;
_space_group_IT_number 2
_symmetry_cell_setting triclinic
_symmetry_space_group_name_Hall '-P 1'
_symmetry_space_group_name_H-M 'P -1'
_atom_sites_solution_hydrogens geom
_atom_sites_solution_primary direct
_atom_sites_solution_secondary difmap
_audit_creation_method SHELXL-97
_cell_angle_alpha 68.341(2)
_cell_angle_beta 79.127(3)
_cell_angle_gamma 84.913(2)
_cell_formula_units_Z 1
_cell_length_a 8.3052(7)
_cell_length_b 9.2120(7)
_cell_length_c 11.0500(9)
_cell_measurement_reflns_used 7050
_cell_measurement_temperature 296(2)
_cell_measurement_theta_max 28.249
_cell_measurement_theta_min 2.379
_cell_volume 771.45(11)
_computing_cell_refinement 'APEX2/SAINT (Bruker, 2004)'
_computing_data_collection 'APEX2 (Bruker, 2004)'
_computing_data_reduction 'SAINT/XPREP (Bruker, 2004)'
_computing_molecular_graphics 'ORTEP-3 (Farrugia, 1997) and DIAMOND (Brandenburg, 2010)'
_computing_publication_material 'SHELXL97 and publCIF (Westrip, 2010)'
_computing_structure_refinement 'SHELXL97 (Sheldrick, 2008)'
_computing_structure_solution 'SHELXS97 (Sheldrick, 2008)'
_diffrn_ambient_temperature 296(2)
_diffrn_detector_area_resol_mean 8.33
_diffrn_measured_fraction_theta_full 0.993
_diffrn_measured_fraction_theta_max 0.993
_diffrn_measurement_device_type 'Bruker AXS Kappa APEXII CCD diffractometer'
_diffrn_measurement_method '\w and \f scan'
_diffrn_radiation_monochromator graphite
_diffrn_radiation_source 'fine-focus sealed tube'
_diffrn_radiation_type MoK\a
_diffrn_radiation_wavelength 0.71073
_diffrn_reflns_av_R_equivalents 0.0650
_diffrn_reflns_av_sigmaI/netI 0.0484
_diffrn_reflns_limit_h_max 9
_diffrn_reflns_limit_h_min -9
_diffrn_reflns_limit_k_max 10
_diffrn_reflns_limit_k_min -9
_diffrn_reflns_limit_l_max 13
_diffrn_reflns_limit_l_min -13
_diffrn_reflns_number 11266
_diffrn_reflns_theta_full 25.00
_diffrn_reflns_theta_max 25.00
_diffrn_reflns_theta_min 2.38
_diffrn_standards_decay_% 0
_diffrn_standards_number 0
_exptl_absorpt_coefficient_mu 4.149
_exptl_absorpt_correction_T_max 0.354
_exptl_absorpt_correction_T_min 0.300
_exptl_absorpt_correction_type multi-scan
_exptl_absorpt_process_details '(SADABS; Bruker, 2004)'
_exptl_crystal_colour black
_exptl_crystal_density_diffrn 1.859
_exptl_crystal_density_method 'not measured'
_exptl_crystal_description block
_exptl_crystal_F_000 430.0
_exptl_crystal_size_max 0.30
_exptl_crystal_size_mid 0.25
_exptl_crystal_size_min 0.25
_refine_diff_density_max 0.463
_refine_diff_density_min -0.478
_refine_ls_extinction_method none
_refine_ls_goodness_of_fit_ref 1.075
_refine_ls_hydrogen_treatment mixed
_refine_ls_matrix_type full
_refine_ls_number_parameters 209
_refine_ls_number_reflns 2688
_refine_ls_number_restraints 2
_refine_ls_restrained_S_all 1.075
_refine_ls_R_factor_all 0.0393
_refine_ls_R_factor_gt 0.0335
_refine_ls_shift/su_max 0.001
_refine_ls_shift/su_mean 0.000
_refine_ls_structure_factor_coef Fsqd
_refine_ls_weighting_details 'calc w=1/[\s^2^(Fo^2^)+(0.0351P)^2^+0.9038P] where P=(Fo^2^+2Fc^2^)/3'
_refine_ls_weighting_scheme calc
_refine_ls_wR_factor_gt 0.0891
_refine_ls_wR_factor_ref 0.0939
_reflns_number_gt 2374
_reflns_number_total 2688
_reflns_threshold_expression I>2\s(I)
_cod_data_source_file fj2511.cif
_cod_data_source_block I
_cod_database_code 2233793
_cod_database_fobs_code 2233793

loop_
_symmetry_equiv_pos_as_xyz
'x, y, z'
'-x, -y, -z'

loop_
_atom_site_type_symbol
_atom_site_label
_atom_site_fract_x
_atom_site_fract_y
_atom_site_fract_z
_atom_site_U_iso_or_equiv
_atom_site_adp_type
_atom_site_calc_flag
_atom_site_refinement_flags
_atom_site_occupancy
_atom_site_symmetry_multiplicity
Br Br1 0.58511(5) -0.08863(4) 0.69095(4) 0.04060(15) Uani d . 1 1
Cu Cu1 0.47922(5) 0.17346(5) 0.59664(4) 0.03332(15) Uani d . 1 1
S S1 0.22214(12) 0.12075(11) 0.70508(10) 0.0434(3) Uani d . 1 1
O O1 0.7785(5) 0.7271(5) 0.9538(4) 0.0823(12) Uani d . 1 1
H H1A 0.7308 0.7735 0.8912 0.123 Uiso calc R 1 1
N N1 0.6759(3) 0.2576(3) 0.4581(3) 0.0299(6) Uani d . 1 1
N N2 0.4272(3) 0.7176(3) 0.2495(3) 0.0302(6) Uani d . 1 1
N N3 0.3754(3) 0.3618(3) 0.4794(3) 0.0238(6) Uani d . 1 1
N N4 0.2129(3) 0.3997(3) 0.5030(3) 0.0294(6) Uani d . 1 1
N N5 -0.0218(4) 0.3210(4) 0.6483(3) 0.0417(8) Uani d D 1 1
C C1 0.8282(4) 0.2004(5) 0.4516(4) 0.0379(9) Uani d . 1 1
H H1 0.8526 0.1102 0.5197 0.045 Uiso calc R 1 1
C C2 0.9519(5) 0.2690(5) 0.3480(4) 0.0465(10) Uani d . 1 1
H H2 1.0579 0.2269 0.3470 0.056 Uiso calc R 1 1
C C3 0.9154(5) 0.3999(5) 0.2473(4) 0.0445(10) Uani d . 1 1
H H3 0.9964 0.4475 0.1758 0.053 Uiso calc R 1 1
C C4 0.7571(5) 0.4617(5) 0.2518(4) 0.0360(8) Uani d . 1 1
H H4 0.7305 0.5510 0.1838 0.043 Uiso calc R 1 1
C C5 0.6401(4) 0.3882(4) 0.3587(3) 0.0268(7) Uani d . 1 1
C C6 0.4688(4) 0.4423(4) 0.3730(3) 0.0248(7) Uani d . 1 1
C C7 0.4119(4) 0.5710(4) 0.2597(3) 0.0248(7) Uani d . 1 1
C C8 0.3584(5) 0.5319(4) 0.1652(4) 0.0384(9) Uani d . 1 1
H H8 0.3479 0.4276 0.1771 0.046 Uiso calc R 1 1
C C9 0.3207(5) 0.6484(5) 0.0535(4) 0.0433(10) Uani d . 1 1
H H9 0.2855 0.6248 -0.0122 0.052 Uiso calc R 1 1
C C10 0.3360(5) 0.7995(4) 0.0412(4) 0.0377(9) Uani d . 1 1
H H10 0.3116 0.8812 -0.0334 0.045 Uiso calc R 1 1
C C11 0.3880(5) 0.8296(4) 0.1402(4) 0.0372(9) Uani d . 1 1
H H11 0.3965 0.9332 0.1310 0.045 Uiso calc R 1 1
C C12 0.1364(4) 0.2936(4) 0.6108(3) 0.0288(7) Uani d . 1 1
C C13 0.8997(8) 0.8191(8) 0.9536(7) 0.0809(17) Uani d . 1 1
H H13A 0.8666 0.8600 1.0230 0.121 Uiso calc R 1 1
H H13B 0.9186 0.9039 0.8700 0.121 Uiso calc R 1 1
H H13C 0.9988 0.7578 0.9675 0.121 Uiso calc R 1 1
H H5A -0.074(5) 0.401(4) 0.608(4) 0.058(14) Uiso d D 1 1
H H5B -0.078(5) 0.261(4) 0.718(3) 0.053(14) Uiso d D 1 1

loop_
_atom_site_aniso_label
_atom_site_aniso_U_11
_atom_site_aniso_U_22
_atom_site_aniso_U_33
_atom_site_aniso_U_12
_atom_site_aniso_U_13
_atom_site_aniso_U_23
Br1 0.0512(3) 0.0267(2) 0.0425(3) 0.01050(16) -0.01669(19) -0.00917(17)
Cu1 0.0283(3) 0.0284(3) 0.0318(3) 0.00663(18) -0.00458(19) 0.00051(19)
S1 0.0334(5) 0.0364(5) 0.0404(6) 0.0031(4) -0.0012(4) 0.0062(4)
O1 0.070(3) 0.089(3) 0.072(3) -0.014(2) -0.023(2) -0.002(2)
N1 0.0262(15) 0.0315(16) 0.0310(16) 0.0048(12) -0.0072(12) -0.0103(13)
N2 0.0306(16) 0.0280(16) 0.0283(16) 0.0002(12) -0.0047(13) -0.0061(12)
N3 0.0202(14) 0.0251(14) 0.0256(14) 0.0027(11) -0.0054(11) -0.0084(11)
N4 0.0260(15) 0.0281(15) 0.0283(15) 0.0045(12) -0.0048(12) -0.0045(12)
N5 0.0282(17) 0.042(2) 0.0375(19) 0.0030(15) 0.0036(15) 0.0003(16)
C1 0.0269(19) 0.040(2) 0.042(2) 0.0102(16) -0.0082(17) -0.0107(17)
C2 0.028(2) 0.052(3) 0.055(3) 0.0104(18) -0.0033(19) -0.018(2)
C3 0.029(2) 0.053(3) 0.047(2) -0.0023(17) 0.0049(18) -0.018(2)
C4 0.034(2) 0.037(2) 0.033(2) -0.0006(16) -0.0025(16) -0.0095(16)
C5 0.0275(18) 0.0287(17) 0.0272(18) 0.0022(13) -0.0070(14) -0.0128(14)
C6 0.0267(18) 0.0222(16) 0.0251(17) 0.0011(13) -0.0067(14) -0.0074(14)
C7 0.0202(16) 0.0259(17) 0.0229(16) 0.0010(13) -0.0013(13) -0.0042(13)
C8 0.049(2) 0.0285(19) 0.040(2) 0.0026(16) -0.0159(18) -0.0121(16)
C9 0.050(2) 0.049(2) 0.034(2) 0.0027(19) -0.0166(18) -0.0155(18)
C10 0.042(2) 0.037(2) 0.0258(19) 0.0055(16) -0.0116(16) -0.0002(15)
C11 0.047(2) 0.0259(18) 0.033(2) 0.0012(16) -0.0087(17) -0.0031(15)
C12 0.0238(17) 0.0317(18) 0.0287(18) 0.0032(14) -0.0054(14) -0.0087(15)
C13 0.077(4) 0.087(4) 0.092(4) 0.006(3) -0.024(3) -0.045(4)

loop_
_atom_type_symbol
_atom_type_description
_atom_type_scat_dispersion_real
_atom_type_scat_dispersion_imag
_atom_type_scat_source
C C 0.0033 0.0016 'International Tables Vol C Tables 4.2.6.8 and 6.1.1.4'
H H 0.0000 0.0000 'International Tables Vol C Tables 4.2.6.8 and 6.1.1.4'
N N 0.0061 0.0033 'International Tables Vol C Tables 4.2.6.8 and 6.1.1.4'
O O 0.0106 0.0060 'International Tables Vol C Tables 4.2.6.8 and 6.1.1.4'
S S 0.1246 0.1234 'International Tables Vol C Tables 4.2.6.8 and 6.1.1.4'
Cu Cu 0.3201 1.2651 'International Tables Vol C Tables 4.2.6.8 and 6.1.1.4'
Br Br -0.2901 2.4595 'International Tables Vol C Tables 4.2.6.8 and 6.1.1.4'

loop_
_geom_angle_atom_site_label_1
_geom_angle_atom_site_label_2
_geom_angle_atom_site_label_3
_geom_angle
N3 Cu1 N1 81.17(11)
N3 Cu1 S1 83.78(8)
N1 Cu1 S1 163.80(9)
N3 Cu1 Br1 162.00(8)
N1 Cu1 Br1 97.02(8)
S1 Cu1 Br1 95.45(3)
C12 S1 Cu1 95.59(12)
C13 O1 H1A 109.5
C1 N1 C5 118.6(3)
C1 N1 Cu1 128.9(3)
C5 N1 Cu1 112.5(2)
C7 N2 C11 116.4(3)
C6 N3 N4 121.0(3)
C6 N3 Cu1 115.6(2)
N4 N3 Cu1 123.3(2)
C12 N4 N3 111.1(3)
C12 N5 H5A 124(3)
C12 N5 H5B 123(3)
H5A N5 H5B 113(4)
N1 C1 C2 122.8(4)
N1 C1 H1 118.6
C2 C1 H1 118.6
C3 C2 C1 118.6(4)
C3 C2 H2 120.7
C1 C2 H2 120.7
C2 C3 C4 119.7(4)
C2 C3 H3 120.2
C4 C3 H3 120.2
C5 C4 C3 118.7(4)
C5 C4 H4 120.7
C3 C4 H4 120.7
N1 C5 C4 121.6(3)
N1 C5 C6 115.1(3)
C4 C5 C6 123.3(3)
N3 C6 C5 115.6(3)
N3 C6 C7 125.0(3)
C5 C6 C7 118.9(3)
N2 C7 C8 123.3(3)
N2 C7 C6 118.5(3)
C8 C7 C6 118.1(3)
C9 C8 C7 119.3(3)
C9 C8 H8 120.3
C7 C8 H8 120.3
C10 C9 C8 118.2(4)
C10 C9 H9 120.9
C8 C9 H9 120.9
C9 C10 C11 119.2(3)
C9 C10 H10 120.4
C11 C10 H10 120.4
N2 C11 C10 123.5(4)
N2 C11 H11 118.2
C10 C11 H11 118.2
N4 C12 N5 117.0(3)
N4 C12 S1 125.8(3)
N5 C12 S1 117.2(3)
O1 C13 H13A 109.5
O1 C13 H13B 109.5
H13A C13 H13B 109.5
O1 C13 H13C 109.5
H13A C13 H13C 109.5
H13B C13 H13C 109.5

loop_
_geom_bond_atom_site_label_1
_geom_bond_atom_site_label_2
_geom_bond_distance
Br1 Cu1 2.4084(5)
Cu1 N3 1.982(3)
Cu1 N1 2.005(3)
Cu1 S1 2.2404(11)
S1 C12 1.727(3)
O1 C13 1.371(7)
O1 H1A 0.8200
N1 C1 1.326(4)
N1 C5 1.351(4)
N2 C7 1.329(4)
N2 C11 1.341(5)
N3 C6 1.284(4)
N3 N4 1.365(4)
N4 C12 1.320(4)
N5 C12 1.333(5)
N5 H5A 0.837(19)
N5 H5B 0.843(19)
C1 C2 1.379(6)
C1 H1 0.9300
C2 C3 1.363(6)
C2 H2 0.9300
C3 C4 1.385(5)
C3 H3 0.9300
C4 C5 1.376(5)
C4 H4 0.9300
C5 C6 1.464(5)
C6 C7 1.492(4)
C7 C8 1.378(5)
C8 C9 1.372(5)
C8 H8 0.9300
C9 C10 1.363(6)
C9 H9 0.9300
C10 C11 1.373(5)
C10 H10 0.9300
C11 H11 0.9300
C13 H13A 0.9600
C13 H13B 0.9600
C13 H13C 0.9600

loop_
_geom_hbond_atom_site_label_D
_geom_hbond_atom_site_label_H
_geom_hbond_atom_site_label_A
_geom_hbond_site_symmetry_A
_geom_hbond_distance_DH
_geom_hbond_distance_HA
_geom_hbond_distance_DA
_geom_hbond_angle_DHA
O1 H1A Br1 1_565 0.82 2.58 3.396(4) 178
N5 H5A N4 2_566 0.837(19) 2.17(2) 3.006(4) 177(5)
C4 H4 O1 1_554 0.93 2.44 3.281(5) 151
C11 H11 Br1 2_666 0.93 2.86 3.573(4) 135
C1 H1 Br1 . 0.93 2.91 3.450(4) 119
N5 H5B Cg4 2_566 0.843(19) 2.71(4) 3.310(4) 129(3)

loop_
_geom_torsion_atom_site_label_1
_geom_torsion_atom_site_label_2
_geom_torsion_atom_site_label_3
_geom_torsion_atom_site_label_4
_geom_torsion
N3 Cu1 S1 C12 -4.96(14)
N1 Cu1 S1 C12 -26.6(3)
Br1 Cu1 S1 C12 -166.89(12)
N3 Cu1 N1 C1 179.6(3)
S1 Cu1 N1 C1 -158.5(3)
Br1 Cu1 N1 C1 -18.4(3)
N3 Cu1 N1 C5 -2.2(2)
S1 Cu1 N1 C5 19.7(5)
Br1 Cu1 N1 C5 159.8(2)
N1 Cu1 N3 C6 3.3(2)
S1 Cu1 N3 C6 -170.7(2)
Br1 Cu1 N3 C6 -82.2(3)
N1 Cu1 N3 N4 178.6(3)
S1 Cu1 N3 N4 4.6(2)
Br1 Cu1 N3 N4 93.1(3)
C6 N3 N4 C12 173.7(3)
Cu1 N3 N4 C12 -1.3(4)
C5 N1 C1 C2 0.3(6)
Cu1 N1 C1 C2 178.4(3)
N1 C1 C2 C3 -1.0(6)
C1 C2 C3 C4 0.8(6)
C2 C3 C4 C5 -0.1(6)
C1 N1 C5 C4 0.4(5)
Cu1 N1 C5 C4 -178.0(3)
C1 N1 C5 C6 179.3(3)
Cu1 N1 C5 C6 0.9(3)
C3 C4 C5 N1 -0.5(5)
C3 C4 C5 C6 -179.3(3)
N4 N3 C6 C5 -179.2(3)
Cu1 N3 C6 C5 -3.8(4)
N4 N3 C6 C7 -6.7(5)
Cu1 N3 C6 C7 168.7(2)
N1 C5 C6 N3 1.9(4)
C4 C5 C6 N3 -179.3(3)
N1 C5 C6 C7 -171.0(3)
C4 C5 C6 C7 7.8(5)
C11 N2 C7 C8 -0.3(5)
C11 N2 C7 C6 174.3(3)
N3 C6 C7 N2 99.6(4)
C5 C6 C7 N2 -88.2(4)
N3 C6 C7 C8 -85.5(4)
C5 C6 C7 C8 86.7(4)
N2 C7 C8 C9 1.0(6)
C6 C7 C8 C9 -173.6(3)
C7 C8 C9 C10 -0.8(6)
C8 C9 C10 C11 -0.1(6)
C7 N2 C11 C10 -0.7(5)
C9 C10 C11 N2 0.9(6)
N3 N4 C12 N5 176.8(3)
N3 N4 C12 S1 -4.8(4)
Cu1 S1 C12 N4 7.2(3)
Cu1 S1 C12 N5 -174.4(3)
